data_1525283
loop_
_publ_author_name
'Siebert, G.'
'Hoppe, R.'

_publ_section_title
;
 Ternaere Fluoride mit vierwertigem Chrom: M(II) Cr F6 mit M(II)= Ba, Sr,
 Ca, Mg, Zn, Cd, Hg, Ni
;
_journal_name_full 'Zeitschrift fuer Anorganische und Allgemeine Chemie'
_journal_page_first 126
_journal_page_last 136
_journal_volume 391
_journal_year 1972
_chemical_formula_sum 'Cd Cr F6'
_space_group_IT_number 148
_symmetry_space_group_name_Hall '-R 3'
_symmetry_space_group_name_H-M 'R -3 :H'
_cell_angle_alpha 90
_cell_angle_beta 90
_cell_angle_gamma 120
_cell_formula_units_Z 3
_cell_length_a 5.14
_cell_length_b 5.14
_cell_length_c 14.075
_cell_volume 322.037
_citation_journal_id_ASTM ZAACAB
_cod_data_source_file Siebert_ZAACAB_1972_1913.cif
_cod_data_source_block Cd1Cr1F6
_cod_original_cell_volume 322.0366
_cod_original_formula_sum 'Cd1 Cr1 F6'
_cod_database_code 1525283

loop_
_symmetry_equiv_pos_as_xyz
x,y,z
-y,x-y,z
-x+y,-x,z
-x,-y,-z
y,-x+y,-z
x-y,x,-z
x+2/3,y+1/3,z+1/3
-y+2/3,x-y+1/3,z+1/3
-x+y+2/3,-x+1/3,z+1/3
-x+2/3,-y+1/3,-z+1/3
y+2/3,-x+y+1/3,-z+1/3
x-y+2/3,x+1/3,-z+1/3
x+1/3,y+2/3,z+2/3
-y+1/3,x-y+2/3,z+2/3
-x+y+1/3,-x+2/3,z+2/3
-x+1/3,-y+2/3,-z+2/3
y+1/3,-x+y+2/3,-z+2/3
x-y+1/3,x+2/3,-z+2/3

loop_
_atom_site_label
_atom_site_type_symbol
_atom_site_fract_x
_atom_site_fract_y
_atom_site_fract_z
_atom_site_occupancy
_atom_site_U_iso_or_equiv
Cd1 Cd+2 0 0 0.5 1 0.0
Cr1 Cr+4 0 0 0 1 0.0
F1 F-1 0.295 0 -0.075 1 0.0
